data_7119647
loop_
_publ_author_name
'Ghattas, Ghazi'
'Bizzarri, Claudia'
'H\"olscher, Markus'
'Langanke, Jens'
'G\"urtler, Christoph'
'Leitner, Walter'
'Subhani, Muhammad Afzal'

_publ_section_title
;
 Interaction of formaldehyde with a water-tolerant frustrated Lewis pair.
;
_journal_issue 22
_journal_name_full 'Chemical communications (Cambridge, England)'
_journal_page_first 3205
_journal_page_last 3208
_journal_paper_doi 10.1039/c6cc08044h
_journal_volume 53
_journal_year 2017
_chemical_formula_sum 'C31 H29 B Cl F15 O P'
_chemical_formula_weight 779.77
_space_group_crystal_system triclinic
_space_group_IT_number 2
_space_group_name_Hall '-P 1'
_space_group_name_H-M_alt 'P -1'
_symmetry_space_group_name_Hall '-P 1'
_symmetry_space_group_name_H-M 'P -1'
_atom_sites_solution_hydrogens mixed
_audit_creation_method SHELXL-2014/7
_audit_update_record
;
2016-10-05 deposited with the CCDC.
2017-02-10 downloaded from the CCDC.
;
_cell_angle_alpha 104.882(2)
_cell_angle_beta 104.203(2)
_cell_angle_gamma 96.931(2)
_cell_formula_units_Z 2
_cell_length_a 9.2422(14)
_cell_length_b 11.3099(17)
_cell_length_c 18.117(3)
_cell_measurement_temperature 100(2)
_cell_volume 1739.8(5)
_computing_structure_refinement 'SHELXL-2014/7 (Sheldrick, 2014)'
_diffrn_ambient_temperature 100(2)
_diffrn_measured_fraction_theta_full 1.000
_diffrn_measured_fraction_theta_max 0.930
_diffrn_radiation_type MoK\a
_diffrn_radiation_wavelength 0.71073
_diffrn_reflns_av_R_equivalents 0.0524
_diffrn_reflns_av_unetI/netI 0.0706
_diffrn_reflns_Laue_measured_fraction_full 1.000
_diffrn_reflns_Laue_measured_fraction_max 0.930
_diffrn_reflns_limit_h_max 13
_diffrn_reflns_limit_h_min -13
_diffrn_reflns_limit_k_max 16
_diffrn_reflns_limit_k_min -16
_diffrn_reflns_limit_l_max 25
_diffrn_reflns_limit_l_min -25
_diffrn_reflns_number 26777
_diffrn_reflns_point_group_measured_fraction_full 1.000
_diffrn_reflns_point_group_measured_fraction_max 0.930
_diffrn_reflns_theta_full 25.242
_diffrn_reflns_theta_max 30.682
_diffrn_reflns_theta_min 1.900
_exptl_absorpt_coefficient_mu 0.261
_exptl_crystal_density_diffrn 1.488
_exptl_crystal_F_000 790
_refine_diff_density_max 1.203
_refine_diff_density_min -1.568
_refine_diff_density_rms 0.101
_refine_ls_extinction_method none
_refine_ls_goodness_of_fit_ref 1.166
_refine_ls_hydrogen_treatment mixed
_refine_ls_matrix_type full
_refine_ls_number_parameters 486
_refine_ls_number_reflns 10030
_refine_ls_number_restraints 0
_refine_ls_restrained_S_all 1.166
_refine_ls_R_factor_all 0.0985
_refine_ls_R_factor_gt 0.0652
_refine_ls_shift/su_max 0.000
_refine_ls_shift/su_mean 0.000
_refine_ls_structure_factor_coef Fsqd
_refine_ls_weighting_details 'w=1/[\s^2^(Fo^2^)+(0.1000P)^2^] where P=(Fo^2^+2Fc^2^)/3'
_refine_ls_weighting_scheme calc
_refine_ls_wR_factor_gt 0.1888
_refine_ls_wR_factor_ref 0.2076
_reflns_Friedel_coverage 0.000
_reflns_number_gt 6722
_reflns_number_total 10030
_reflns_threshold_expression 'I > 2\s(I)'
_cod_data_source_file c6cc08044h2.cif
_cod_data_source_block a15_a66_a
_cod_depositor_comments 'Adding full bibliography for 7119646--7119648.cif.'
_cod_database_code 7119647
_shelx_shelxl_version_number 2014/7
_shelx_space_group_comment
;
The symmetry employed for this shelxl refinement is uniquely defined
by the following loop, which should always be used as a source of
symmetry information in preference to the above space-group names.
They are only intended as comments.
;

loop_
_space_group_symop_operation_xyz
'x, y, z'
'-x, -y, -z'

loop_
_atom_site_label
_atom_site_type_symbol
_atom_site_fract_x
_atom_site_fract_y
_atom_site_fract_z
_atom_site_U_iso_or_equiv
_atom_site_adp_type
_atom_site_occupancy
_atom_site_site_symmetry_order
_atom_site_calc_flag
_atom_site_refinement_flags_posn
_atom_site_refinement_flags_adp
H101 H 0.716(4) 0.527(3) 0.669(2) 0.025(10) Uiso 1 1 d . .
H100 H 0.640(5) 0.641(4) 0.753(3) 0.064(14) Uiso 1 1 d . .
P1 P 0.33374(8) 0.77396(6) 0.76762(4) 0.01428(16) Uani 1 1 d . .
Cl2 Cl 0.17368(12) 0.27265(10) 1.03954(7) 0.0502(3) Uani 1 1 d . .
Cl1 Cl -0.05046(14) 0.06938(13) 0.92003(7) 0.0643(4) Uani 1 1 d . .
F15 F 0.82509(19) 0.41026(15) 0.58456(9) 0.0196(3) Uani 1 1 d . .
F6 F 0.52635(19) 0.11386(15) 0.63744(10) 0.0221(4) Uani 1 1 d . .
F12 F 1.00993(19) 0.07589(15) 0.73594(10) 0.0242(4) Uani 1 1 d . .
F11 F 0.79016(19) 0.18730(15) 0.77034(10) 0.0212(4) Uani 1 1 d . .
F5 F 0.34157(19) 0.33120(16) 0.71768(10) 0.0253(4) Uani 1 1 d . .
F1 F 0.86965(18) 0.43944(16) 0.85250(10) 0.0239(4) Uani 1 1 d . .
F14 F 1.0445(2) 0.29344(16) 0.54954(10) 0.0253(4) Uani 1 1 d . .
F10 F 0.4660(2) 0.48799(14) 0.57245(10) 0.0254(4) Uani 1 1 d . .
F13 F 1.13315(19) 0.11879(16) 0.62067(11) 0.0257(4) Uani 1 1 d . .
F7 F 0.3200(2) -0.01537(15) 0.49988(10) 0.0257(4) Uani 1 1 d . .
F8 F 0.1845(2) 0.10536(16) 0.39713(10) 0.0281(4) Uani 1 1 d . .
F9 F 0.2573(2) 0.35702(16) 0.43714(11) 0.0282(4) Uani 1 1 d . .
F4 F 0.2836(2) 0.32621(18) 0.85288(12) 0.0308(4) Uani 1 1 d . .
F3 F 0.5134(2) 0.37371(18) 0.98951(11) 0.0326(4) Uani 1 1 d . .
F2 F 0.8076(2) 0.43590(19) 0.98771(10) 0.0327(4) Uani 1 1 d . .
O1 O 0.7005(2) 0.51571(18) 0.70418(12) 0.0169(4) Uani 1 1 d . .
O2 O 0.6098(2) 0.7091(2) 0.78233(13) 0.0250(5) Uani 1 1 d . .
B1 B 0.6540(3) 0.3806(3) 0.69364(18) 0.0157(6) Uani 1 1 d . .
C1 C 0.6100(3) 0.3778(2) 0.77605(16) 0.0168(5) Uani 1 1 d . .
C2 C 0.7214(3) 0.4084(3) 0.84878(17) 0.0198(6) Uani 1 1 d . .
C3 C 0.6932(4) 0.4077(3) 0.92038(17) 0.0228(6) Uani 1 1 d . .
C4 C 0.5451(4) 0.3781(3) 0.92165(18) 0.0237(6) Uani 1 1 d . .
C5 C 0.4293(3) 0.3517(3) 0.85199(19) 0.0223(6) Uani 1 1 d . .
C6 C 0.4634(3) 0.3534(2) 0.78199(17) 0.0184(5) Uani 1 1 d . .
C7 C 0.5133(3) 0.3074(3) 0.61152(16) 0.0167(5) Uani 1 1 d . .
C8 C 0.4655(3) 0.1786(2) 0.58812(16) 0.0166(5) Uani 1 1 d . .
C9 C 0.3586(3) 0.1093(2) 0.51766(16) 0.0174(5) Uani 1 1 d . .
C10 C 0.2894(3) 0.1702(3) 0.46626(16) 0.0188(5) Uani 1 1 d . .
C11 C 0.3278(3) 0.2971(3) 0.48646(17) 0.0198(6) Uani 1 1 d . .
C12 C 0.4368(3) 0.3630(2) 0.55717(16) 0.0167(5) Uani 1 1 d . .
C13 C 0.7958(3) 0.3081(2) 0.68078(15) 0.0140(5) Uani 1 1 d . .
C14 C 0.8489(3) 0.2198(2) 0.71591(16) 0.0168(5) Uani 1 1 d . .
C15 C 0.9630(3) 0.1579(3) 0.69807(17) 0.0184(5) Uani 1 1 d . .
C16 C 1.0278(3) 0.1809(3) 0.64120(17) 0.0189(6) Uani 1 1 d . .
C17 C 0.9804(3) 0.2678(2) 0.60435(16) 0.0173(5) Uani 1 1 d . .
C18 C 0.8677(3) 0.3271(2) 0.62436(16) 0.0161(5) Uani 1 1 d . .
C19 C 0.2779(3) 0.7613(3) 0.65871(17) 0.0204(6) Uani 1 1 d . .
C20 C 0.1716(4) 0.6340(3) 0.61067(18) 0.0260(6) Uani 1 1 d . .
H20A H 0.2232 0.5666 0.6210 0.039 Uiso 1 1 calc R U
H20B H 0.0781 0.6286 0.6270 0.039 Uiso 1 1 calc R U
H20C H 0.1463 0.6262 0.5536 0.039 Uiso 1 1 calc R U
C21 C 0.4187(4) 0.7662(3) 0.62765(18) 0.0256(6) Uani 1 1 d . .
H21A H 0.4717 0.6995 0.6379 0.038 Uiso 1 1 calc R U
H21B H 0.3866 0.7551 0.5702 0.038 Uiso 1 1 calc R U
H21C H 0.4874 0.8472 0.6551 0.038 Uiso 1 1 calc R U
C22 C 0.1965(4) 0.8663(3) 0.64225(19) 0.0277(7) Uani 1 1 d . .
H22A H 0.1066 0.8640 0.6618 0.041 Uiso 1 1 calc R U
H22B H 0.2658 0.9470 0.6697 0.041 Uiso 1 1 calc R U
H22C H 0.1650 0.8549 0.5847 0.041 Uiso 1 1 calc R U
C23 C 0.4414(3) 0.9330(3) 0.83208(17) 0.0194(6) Uani 1 1 d . .
C24 C 0.5505(4) 0.9911(3) 0.79315(19) 0.0265(6) Uani 1 1 d . .
H24A H 0.6200 0.9350 0.7809 0.040 Uiso 1 1 calc R U
H24B H 0.4915 1.0036 0.7438 0.040 Uiso 1 1 calc R U
H24C H 0.6093 1.0716 0.8300 0.040 Uiso 1 1 calc R U
C25 C 0.3342(3) 1.0232(3) 0.85053(19) 0.0243(6) Uani 1 1 d . .
H25A H 0.2636 0.9880 0.8754 0.036 Uiso 1 1 calc R U
H25B H 0.3943 1.1035 0.8871 0.036 Uiso 1 1 calc R U
H25C H 0.2764 1.0356 0.8009 0.036 Uiso 1 1 calc R U
C26 C 0.5430(3) 0.9213(3) 0.91053(17) 0.0247(6) Uani 1 1 d . .
H26A H 0.6108 0.8637 0.8982 0.037 Uiso 1 1 calc R U
H26B H 0.6038 1.0035 0.9435 0.037 Uiso 1 1 calc R U
H26C H 0.4786 0.8894 0.9396 0.037 Uiso 1 1 calc R U
C27 C 0.0264(3) 0.7686(3) 0.7706(2) 0.0263(6) Uani 1 1 d . .
H27A H 0.0509 0.8600 0.7889 0.039 Uiso 1 1 calc R U
H27B H -0.0067 0.7396 0.7122 0.039 Uiso 1 1 calc R U
H27C H -0.0554 0.7390 0.7910 0.039 Uiso 1 1 calc R U
C28 C 0.1689(3) 0.7172(3) 0.80170(17) 0.0202(6) Uani 1 1 d . .
C29 C 0.1297(4) 0.5734(3) 0.7727(2) 0.0278(7) Uani 1 1 d . .
H29A H 0.2200 0.5403 0.7923 0.042 Uiso 1 1 calc R U
H29B H 0.0478 0.5439 0.7931 0.042 Uiso 1 1 calc R U
H29C H 0.0964 0.5445 0.7143 0.042 Uiso 1 1 calc R U
C30 C 0.2098(4) 0.7532(3) 0.89364(19) 0.0266(6) Uani 1 1 d . .
H30A H 0.3003 0.7211 0.9142 0.040 Uiso 1 1 calc R U
H30B H 0.2307 0.8443 0.9158 0.040 Uiso 1 1 calc R U
H30C H 0.1244 0.7171 0.9092 0.040 Uiso 1 1 calc R U
C32 C 0.4610(3) 0.6634(3) 0.78272(18) 0.0210(6) Uani 1 1 d . .
H32A H 0.4652 0.6473 0.8343 0.025 Uiso 1 1 calc R U
H32B H 0.4191 0.5832 0.7399 0.025 Uiso 1 1 calc R U
C100 C 0.0514(5) 0.2244(4) 0.9439(2) 0.0467(10) Uani 1 1 d . .
H10A H 0.1104 0.2286 0.9055 0.056 Uiso 1 1 calc R U
H10B H -0.0216 0.2813 0.9391 0.056 Uiso 1 1 calc R U

loop_
_atom_site_aniso_label
_atom_site_aniso_U_11
_atom_site_aniso_U_22
_atom_site_aniso_U_33
_atom_site_aniso_U_23
_atom_site_aniso_U_13
_atom_site_aniso_U_12
P1 0.0133(3) 0.0144(3) 0.0166(3) 0.0050(3) 0.0061(3) 0.0036(2)
Cl2 0.0404(6) 0.0477(6) 0.0563(6) 0.0115(5) 0.0071(5) 0.0083(4)
Cl1 0.0534(7) 0.0818(9) 0.0493(6) 0.0265(6) 0.0052(5) -0.0139(6)
F15 0.0242(9) 0.0222(8) 0.0203(8) 0.0114(7) 0.0123(7) 0.0099(7)
F6 0.0224(9) 0.0200(8) 0.0234(9) 0.0113(7) 0.0018(7) 0.0016(7)
F12 0.0240(9) 0.0228(9) 0.0286(9) 0.0116(7) 0.0055(7) 0.0107(7)
F11 0.0228(9) 0.0243(9) 0.0238(9) 0.0127(7) 0.0125(7) 0.0075(7)
F5 0.0152(8) 0.0337(10) 0.0264(9) 0.0057(8) 0.0088(7) 0.0043(7)
F1 0.0164(8) 0.0346(10) 0.0193(8) 0.0069(7) 0.0058(7) -0.0001(7)
F14 0.0273(9) 0.0308(9) 0.0290(9) 0.0124(8) 0.0218(8) 0.0114(8)
F10 0.0275(10) 0.0155(8) 0.0295(10) 0.0063(7) 0.0009(8) 0.0059(7)
F13 0.0190(9) 0.0256(9) 0.0378(10) 0.0076(8) 0.0158(8) 0.0122(7)
F7 0.0274(9) 0.0151(8) 0.0288(9) 0.0042(7) 0.0027(8) -0.0013(7)
F8 0.0226(9) 0.0279(9) 0.0237(9) 0.0036(7) -0.0039(7) -0.0014(7)
F9 0.0243(9) 0.0292(9) 0.0293(10) 0.0153(8) -0.0028(7) 0.0059(7)
F4 0.0250(10) 0.0372(10) 0.0422(11) 0.0171(9) 0.0249(9) 0.0083(8)
F3 0.0454(12) 0.0395(11) 0.0283(10) 0.0183(8) 0.0258(9) 0.0161(9)
F2 0.0351(11) 0.0471(12) 0.0176(9) 0.0114(8) 0.0082(8) 0.0099(9)
O1 0.0192(10) 0.0152(9) 0.0184(10) 0.0039(8) 0.0104(8) 0.0032(7)
O2 0.0177(10) 0.0214(10) 0.0349(12) 0.0024(9) 0.0109(9) 0.0064(8)
B1 0.0158(14) 0.0170(14) 0.0166(14) 0.0051(11) 0.0082(11) 0.0047(11)
C1 0.0190(13) 0.0143(12) 0.0193(13) 0.0051(10) 0.0089(11) 0.0048(10)
C2 0.0195(14) 0.0210(13) 0.0227(14) 0.0072(11) 0.0112(11) 0.0057(11)
C3 0.0278(16) 0.0271(15) 0.0162(14) 0.0088(12) 0.0074(12) 0.0077(12)
C4 0.0349(17) 0.0239(14) 0.0234(15) 0.0118(12) 0.0209(13) 0.0113(13)
C5 0.0220(15) 0.0202(14) 0.0330(16) 0.0102(12) 0.0188(13) 0.0068(11)
C6 0.0190(14) 0.0168(13) 0.0211(14) 0.0058(11) 0.0081(11) 0.0044(10)
C7 0.0150(13) 0.0190(13) 0.0183(13) 0.0048(10) 0.0089(10) 0.0044(10)
C8 0.0170(13) 0.0189(13) 0.0191(13) 0.0101(11) 0.0080(11) 0.0069(10)
C9 0.0166(13) 0.0150(12) 0.0209(14) 0.0041(10) 0.0081(11) 0.0016(10)
C10 0.0143(13) 0.0222(14) 0.0165(13) 0.0017(11) 0.0032(10) 0.0027(10)
C11 0.0158(13) 0.0241(14) 0.0233(14) 0.0114(11) 0.0058(11) 0.0087(11)
C12 0.0171(13) 0.0155(12) 0.0210(14) 0.0062(10) 0.0098(11) 0.0052(10)
C13 0.0106(12) 0.0159(12) 0.0138(12) 0.0011(10) 0.0044(9) 0.0018(9)
C14 0.0160(13) 0.0169(12) 0.0174(13) 0.0045(10) 0.0059(10) 0.0020(10)
C15 0.0157(13) 0.0183(13) 0.0203(14) 0.0065(11) 0.0029(11) 0.0031(10)
C16 0.0142(13) 0.0182(13) 0.0238(14) 0.0024(11) 0.0068(11) 0.0071(10)
C17 0.0170(13) 0.0190(13) 0.0177(13) 0.0049(10) 0.0090(11) 0.0028(10)
C18 0.0166(13) 0.0146(12) 0.0176(13) 0.0050(10) 0.0054(10) 0.0030(10)
C19 0.0224(14) 0.0226(14) 0.0186(14) 0.0081(11) 0.0075(11) 0.0062(11)
C20 0.0262(16) 0.0257(15) 0.0205(15) 0.0011(12) 0.0041(12) 0.0019(12)
C21 0.0305(17) 0.0272(15) 0.0244(16) 0.0084(12) 0.0165(13) 0.0058(13)
C22 0.0303(17) 0.0321(17) 0.0244(16) 0.0129(13) 0.0073(13) 0.0118(13)
C23 0.0172(13) 0.0174(13) 0.0238(14) 0.0047(11) 0.0073(11) 0.0047(10)
C24 0.0225(15) 0.0253(15) 0.0310(17) 0.0066(13) 0.0109(13) -0.0006(12)
C25 0.0243(15) 0.0177(13) 0.0300(16) 0.0036(12) 0.0091(13) 0.0061(11)
C26 0.0172(14) 0.0301(16) 0.0220(15) 0.0015(12) 0.0030(12) 0.0061(12)
C27 0.0154(14) 0.0327(16) 0.0321(17) 0.0089(13) 0.0099(12) 0.0045(12)
C28 0.0157(13) 0.0241(14) 0.0242(15) 0.0092(11) 0.0107(11) 0.0027(11)
C29 0.0262(16) 0.0224(15) 0.0369(18) 0.0096(13) 0.0149(14) -0.0012(12)
C30 0.0278(16) 0.0331(17) 0.0272(16) 0.0146(13) 0.0161(13) 0.0082(13)
C32 0.0171(14) 0.0194(13) 0.0280(15) 0.0073(11) 0.0078(12) 0.0058(11)
C100 0.045(2) 0.063(3) 0.049(2) 0.034(2) 0.0210(19) 0.021(2)

loop_
_atom_type_symbol
_atom_type_description
_atom_type_scat_dispersion_real
_atom_type_scat_dispersion_imag
_atom_type_scat_source
C C 0.0033 0.0016 'International Tables Vol C Tables 4.2.6.8 and 6.1.1.4'
H H 0.0000 0.0000 'International Tables Vol C Tables 4.2.6.8 and 6.1.1.4'
B B 0.0013 0.0007 'International Tables Vol C Tables 4.2.6.8 and 6.1.1.4'
O O 0.0106 0.0060 'International Tables Vol C Tables 4.2.6.8 and 6.1.1.4'
F F 0.0171 0.0103 'International Tables Vol C Tables 4.2.6.8 and 6.1.1.4'
P P 0.1023 0.0942 'International Tables Vol C Tables 4.2.6.8 and 6.1.1.4'
Cl Cl 0.1484 0.1585 'International Tables Vol C Tables 4.2.6.8 and 6.1.1.4'

loop_
_geom_angle_atom_site_label_1
_geom_angle_atom_site_label_2
_geom_angle_atom_site_label_3
_geom_angle
C32 P1 C23 107.19(13)
C32 P1 C19 107.60(13)
C23 P1 C19 112.80(13)
C32 P1 C28 103.20(13)
C23 P1 C28 112.48(13)
C19 P1 C28 112.81(13)
B1 O1 H101 112(3)
C32 O2 H100 106(3)
O1 B1 C1 103.8(2)
O1 B1 C7 113.5(2)
C1 B1 C7 113.2(2)
O1 B1 C13 109.9(2)
C1 B1 C13 113.3(2)
C7 B1 C13 103.3(2)
C6 C1 C2 113.4(2)
C6 C1 B1 125.2(2)
C2 C1 B1 121.3(2)
F1 C2 C3 115.6(3)
F1 C2 C1 119.9(2)
C3 C2 C1 124.6(3)
F2 C3 C4 120.1(3)
F2 C3 C2 120.9(3)
C4 C3 C2 119.1(3)
F3 C4 C5 120.2(3)
F3 C4 C3 120.8(3)
C5 C4 C3 119.0(3)
F4 C5 C4 119.6(3)
F4 C5 C6 120.6(3)
C4 C5 C6 119.8(3)
F5 C6 C5 115.1(2)
F5 C6 C1 120.8(2)
C5 C6 C1 124.1(3)
C8 C7 C12 113.0(2)
C8 C7 B1 121.2(2)
C12 C7 B1 125.7(2)
F6 C8 C9 116.2(2)
F6 C8 C7 118.8(2)
C9 C8 C7 125.0(2)
F7 C9 C10 120.3(2)
F7 C9 C8 120.8(2)
C10 C9 C8 118.8(2)
F8 C10 C11 120.4(2)
F8 C10 C9 120.3(2)
C11 C10 C9 119.3(3)
F9 C11 C10 119.3(3)
F9 C11 C12 120.5(2)
C10 C11 C12 120.1(2)
F10 C12 C11 115.9(2)
F10 C12 C7 120.4(2)
C11 C12 C7 123.7(2)
C14 C13 C18 112.8(2)
C14 C13 B1 127.9(2)
C18 C13 B1 119.2(2)
F11 C14 C13 121.1(2)
F11 C14 C15 114.8(2)
C13 C14 C15 124.1(3)
F12 C15 C16 119.9(2)
F12 C15 C14 120.4(2)
C16 C15 C14 119.7(2)
F13 C16 C15 120.8(2)
F13 C16 C17 120.2(3)
C15 C16 C17 118.9(2)
F14 C17 C18 121.0(2)
F14 C17 C16 119.9(2)
C18 C17 C16 119.1(2)
F15 C18 C17 115.8(2)
F15 C18 C13 118.9(2)
C17 C18 C13 125.3(2)
C22 C19 C21 108.8(2)
C22 C19 C20 109.1(2)
C21 C19 C20 106.8(2)
C22 C19 P1 111.5(2)
C21 C19 P1 110.8(2)
C20 C19 P1 109.66(19)
C19 C20 H20A 109.5
C19 C20 H20B 109.5
H20A C20 H20B 109.5
C19 C20 H20C 109.5
H20A C20 H20C 109.5
H20B C20 H20C 109.5
C19 C21 H21A 109.5
C19 C21 H21B 109.5
H21A C21 H21B 109.5
C19 C21 H21C 109.5
H21A C21 H21C 109.5
H21B C21 H21C 109.5
C19 C22 H22A 109.5
C19 C22 H22B 109.5
H22A C22 H22B 109.5
C19 C22 H22C 109.5
H22A C22 H22C 109.5
H22B C22 H22C 109.5
C25 C23 C24 108.1(2)
C25 C23 C26 110.0(2)
C24 C23 C26 105.9(2)
C25 C23 P1 111.9(2)
C24 C23 P1 111.9(2)
C26 C23 P1 108.84(19)
C23 C24 H24A 109.5
C23 C24 H24B 109.5
H24A C24 H24B 109.5
C23 C24 H24C 109.5
H24A C24 H24C 109.5
H24B C24 H24C 109.5
C23 C25 H25A 109.5
C23 C25 H25B 109.5
H25A C25 H25B 109.5
C23 C25 H25C 109.5
H25A C25 H25C 109.5
H25B C25 H25C 109.5
C23 C26 H26A 109.5
C23 C26 H26B 109.5
H26A C26 H26B 109.5
C23 C26 H26C 109.5
H26A C26 H26C 109.5
H26B C26 H26C 109.5
C28 C27 H27A 109.5
C28 C27 H27B 109.5
H27A C27 H27B 109.5
C28 C27 H27C 109.5
H27A C27 H27C 109.5
H27B C27 H27C 109.5
C27 C28 C29 109.2(3)
C27 C28 C30 108.6(2)
C29 C28 C30 105.4(2)
C27 C28 P1 112.2(2)
C29 C28 P1 109.6(2)
C30 C28 P1 111.6(2)
C28 C29 H29A 109.5
C28 C29 H29B 109.5
H29A C29 H29B 109.5
C28 C29 H29C 109.5
H29A C29 H29C 109.5
H29B C29 H29C 109.5
C28 C30 H30A 109.5
C28 C30 H30B 109.5
H30A C30 H30B 109.5
C28 C30 H30C 109.5
H30A C30 H30C 109.5
H30B C30 H30C 109.5
O2 C32 P1 111.98(19)
O2 C32 H32A 109.2
P1 C32 H32A 109.2
O2 C32 H32B 109.2
P1 C32 H32B 109.2
H32A C32 H32B 107.9
Cl2 C100 Cl1 111.1(2)
Cl2 C100 H10A 109.4
Cl1 C100 H10A 109.4
Cl2 C100 H10B 109.4
Cl1 C100 H10B 109.4
H10A C100 H10B 108.0

loop_
_geom_bond_atom_site_label_1
_geom_bond_atom_site_label_2
_geom_bond_distance
P1 C32 1.843(3)
P1 C23 1.873(3)
P1 C19 1.875(3)
P1 C28 1.883(3)
Cl2 C100 1.727(4)
Cl1 C100 1.778(5)
F15 C18 1.363(3)
F6 C8 1.356(3)
F12 C15 1.340(3)
F11 C14 1.343(3)
F5 C6 1.351(3)
F1 C2 1.353(3)
F14 C17 1.348(3)
F10 C12 1.348(3)
F13 C16 1.338(3)
F7 C9 1.345(3)
F8 C10 1.345(3)
F9 C11 1.347(3)
F4 C5 1.348(3)
F3 C4 1.343(3)
F2 C3 1.339(3)
O1 B1 1.485(4)
O1 H101 0.72(4)
O2 C32 1.412(3)
O2 H100 0.93(5)
B1 C1 1.648(4)
B1 C7 1.658(4)
B1 C13 1.660(4)
C1 C6 1.385(4)
C1 C2 1.389(4)
C2 C3 1.386(4)
C3 C4 1.377(4)
C4 C5 1.376(4)
C5 C6 1.384(4)
C7 C8 1.391(4)
C7 C12 1.396(4)
C8 C9 1.378(4)
C9 C10 1.377(4)
C10 C11 1.364(4)
C11 C12 1.381(4)
C13 C14 1.391(4)
C13 C18 1.394(4)
C14 C15 1.391(4)
C15 C16 1.375(4)
C16 C17 1.378(4)
C17 C18 1.378(4)
C19 C22 1.534(4)
C19 C21 1.540(4)
C19 C20 1.547(4)
C20 H20A 0.9800
C20 H20B 0.9800
C20 H20C 0.9800
C21 H21A 0.9800
C21 H21B 0.9800
C21 H21C 0.9800
C22 H22A 0.9800
C22 H22B 0.9800
C22 H22C 0.9800
C23 C25 1.538(4)
C23 C24 1.540(4)
C23 C26 1.546(4)
C24 H24A 0.9800
C24 H24B 0.9800
C24 H24C 0.9800
C25 H25A 0.9800
C25 H25B 0.9800
C25 H25C 0.9800
C26 H26A 0.9800
C26 H26B 0.9800
C26 H26C 0.9800
C27 C28 1.542(4)
C27 H27A 0.9800
C27 H27B 0.9800
C27 H27C 0.9800
C28 C29 1.543(4)
C28 C30 1.545(4)
C29 H29A 0.9800
C29 H29B 0.9800
C29 H29C 0.9800
C30 H30A 0.9800
C30 H30B 0.9800
C30 H30C 0.9800
C32 H32A 0.9900
C32 H32B 0.9900
C100 H10A 0.9900
C100 H10B 0.9900
